data_4100411
_journal_name_full 'Journal of the American Chemical Society'
_journal_year 2005
_chemical_formula_sum 'C21 H33 Lu N3 Na3 O24'
_chemical_formula_weight 955.44
_space_group_IT_number 14
_symmetry_cell_setting monoclinic
_symmetry_space_group_name_Hall '-P 2ybc'
_symmetry_space_group_name_H-M 'P 1 21/c 1'
_cell_angle_alpha 90.00
_cell_angle_beta 91.317(1)
_cell_angle_gamma 90.00
_cell_formula_units_Z 4
_cell_length_a 9.66420(10)
_cell_length_b 18.9689(2)
_cell_length_c 17.8475(2)
_cell_measurement_temperature 120(1)
_cell_volume 3270.93(6)
_diffrn_ambient_temperature 293(2)
_exptl_crystal_density_diffrn 1.940
_cod_depositor_comments
;
The following automatic conversions were performed:
'_symmetry_cell_setting' value 'Monoclinic' changed to 'monoclinic'
according to '/home/saulius/struct/CIF-dictionaries/cif_core.dic'
dictionary named 'cif_core.dic' version 2.4.1 from 2010-06-29.

Automatic conversion script
Id: cif_fix_enum 1527 2010-12-29 10:47:43Z saulius 
;
_cod_original_sg_symbol_H-M 'P 21/c'
_cod_database_code 4100411

loop_
_symmetry_equiv_pos_as_xyz
'x, y, z'
'-x, y+1/2, -z+1/2'
'-x, -y, -z'
'x, -y-1/2, z-1/2'

loop_
_atom_site_label
_atom_site_type_symbol
_atom_site_fract_x
_atom_site_fract_y
_atom_site_fract_z
_atom_site_U_iso_or_equiv
_atom_site_adp_type
_atom_site_occupancy
_atom_site_symmetry_multiplicity
_atom_site_calc_flag
_atom_site_refinement_flags
_atom_site_disorder_assembly
_atom_site_disorder_group
Lu1 Lu 0.045215(13) 0.219820(7) 0.607125(7) 0.01651(4) Uani 1 1 d . . .
Na1 Na 0.52768(15) 0.04999(8) 0.63266(9) 0.0223(3) Uani 1 1 d . . .
Na2 Na 0.52425(15) 0.13585(8) 0.47147(10) 0.0246(3) Uani 1 1 d . . .
Na3 Na 0.4987(3) 0.30369(16) 0.40154(17) 0.0670(9) Uani 1 1 d . . .
O41 O 0.6846(5) 0.0915(3) 0.7215(2) 0.0584(12) Uani 1 1 d . . .
H41A H 0.6836 0.1048 0.7610 0.050 Uiso 1 1 d . . .
H41B H 0.7472 0.1092 0.7043 0.050 Uiso 1 1 d . . .
O42 O 0.4846(3) 0.17548(15) 0.59870(19) 0.0309(6) Uani 1 1 d . . .
H42A H 0.3912 0.1917 0.6074 0.037 Uiso 1 1 calc R . .
H42B H 0.5533 0.2083 0.6184 0.037 Uiso 1 1 calc R . .
O43 O 0.3711(3) 0.05548(13) 0.52395(15) 0.0215(4) Uani 1 1 d . . .
H43A H 0.3627 0.0114 0.4966 0.026 Uiso 1 1 calc R . .
H43B H 0.2809 0.0751 0.5344 0.026 Uiso 1 1 calc R . .
O44 O 0.6820(3) 0.22387(15) 0.43975(15) 0.0247(5) Uani 1 1 d . . .
H44A H 0.7413 0.2105 0.3990 0.030 Uiso 1 1 calc R . .
H44B H 0.7367 0.2409 0.4823 0.030 Uiso 1 1 calc R . .
O45 O 0.4946(3) 0.07724(15) 0.35238(17) 0.0272(5) Uani 1 1 d . . .
H45A H 0.5736 0.0873 0.3215 0.033 Uiso 1 1 calc R . .
H45B H 0.4125 0.0954 0.3268 0.033 Uiso 1 1 calc R . .
O46 O 0.6888(4) 0.4168(2) 0.7410(3) 0.0470(9) Uani 1 1 d . . .
O47 O 0.6139(4) 0.2974(2) 0.6410(2) 0.0449(9) Uani 1 1 d . . .
O48 O 0.4255(4) 0.3447(2) 0.5194(2) 0.0449(9) Uani 1 1 d . . .
H48A H 0.4870 0.3265 0.5581 0.054 Uiso 1 1 d . . .
H48B H 0.3334 0.3282 0.5279 0.054 Uiso 1 1 d . . .
O49 O 0.3049(6) 0.4728(3) 0.4831(4) 0.087(2) Uani 1 1 d . . .
O50 O 0.4701(13) 0.5299(5) 0.3828(4) 0.157(5) Uani 1 1 d . . .
H50A H 0.4274 0.5915 0.3878 0.050 Uiso 1 1 d . . .
H50B H 0.4548 0.4755 0.4117 0.050 Uiso 1 1 d . . .
O51 O 0.6286(6) 0.4038(4) 0.3731(3) 0.089(2) Uani 1 1 d . . .
H51A H 0.6604 0.4261 0.4195 0.107 Uiso 1 1 d . . .
H51B H 0.5690 0.4378 0.3468 0.107 Uiso 1 1 d . . .
O53 O 0.4749(8) 0.2988(4) 0.2846(4) 0.098(2) Uani 1 1 d . . .
H53A H 0.4223 0.2570 0.2717 0.118 Uiso 1 1 d . . .
H53B H 0.5668 0.2934 0.2635 0.118 Uiso 1 1 d . . .
N11 N 0.0747(3) 0.34602(15) 0.61300(15) 0.0212(5) Uani 1 1 d . . .
O11 O 0.2481(3) 0.25603(15) 0.67369(15) 0.0245(5) Uani 1 1 d . . .
O12 O 0.3770(4) 0.3387(2) 0.73146(19) 0.0387(7) Uani 1 1 d . . .
O13 O -0.1095(3) 0.28469(15) 0.53128(15) 0.0249(5) Uani 1 1 d . . .
O14 O -0.2050(5) 0.3884(2) 0.4973(3) 0.0613(13) Uani 1 1 d . . .
C12 C -0.0137(4) 0.3896(2) 0.5820(2) 0.0278(7) Uani 1 1 d . . .
C13 C -0.0115(5) 0.4622(2) 0.5950(3) 0.0381(10) Uani 1 1 d . . .
H13 H -0.0773 0.4916 0.5725 0.046 Uiso 1 1 calc R . .
C14 C 0.0915(5) 0.4896(2) 0.6424(3) 0.0415(11) Uani 1 1 d . . .
H14 H 0.0950 0.5378 0.6520 0.050 Uiso 1 1 calc R . .
C15 C 0.1883(5) 0.4451(2) 0.6751(3) 0.0346(9) Uani 1 1 d . . .
H15 H 0.2581 0.4625 0.7068 0.041 Uiso 1 1 calc R . .
C16 C 0.1784(4) 0.3735(2) 0.6593(2) 0.0262(7) Uani 1 1 d . . .
C17 C 0.2762(4) 0.3196(2) 0.6908(2) 0.0267(7) Uani 1 1 d . . .
C18 C -0.1193(5) 0.3524(3) 0.5327(2) 0.0335(8) Uani 1 1 d . . .
N21 N 0.0233(3) 0.14891(16) 0.49346(15) 0.0187(5) Uani 1 1 d . . .
O21 O 0.2140(3) 0.24301(15) 0.51797(14) 0.0220(4) Uani 1 1 d . . .
O22 O 0.3368(3) 0.20750(15) 0.41921(15) 0.0229(5) Uani 1 1 d . . .
O23 O -0.1433(2) 0.14106(14) 0.60472(14) 0.0219(4) Uani 1 1 d . . .
O24 O -0.2898(2) 0.06851(13) 0.54350(14) 0.0204(4) Uani 1 1 d . . .
C22 C -0.0813(3) 0.10300(18) 0.48479(17) 0.0180(5) Uani 1 1 d . . .
C23 C -0.0938(4) 0.0595(2) 0.42236(19) 0.0224(6) Uani 1 1 d . . .
H23 H -0.1682 0.0288 0.4167 0.027 Uiso 1 1 calc R . .
C24 C 0.0082(4) 0.0630(2) 0.3683(2) 0.0252(6) Uani 1 1 d . . .
H24 H 0.0032 0.0341 0.3263 0.030 Uiso 1 1 calc R . .
C25 C 0.1172(3) 0.1102(2) 0.37794(18) 0.0220(6) Uani 1 1 d . . .
H25 H 0.1863 0.1133 0.3427 0.026 Uiso 1 1 calc R . .
C26 C 0.1204(3) 0.15248(18) 0.44146(18) 0.0187(5) Uani 1 1 d . . .
C27 C 0.2341(3) 0.20492(18) 0.45970(18) 0.0186(5) Uani 1 1 d . . .
C28 C -0.1804(3) 0.10381(17) 0.54918(18) 0.0182(5) Uani 1 1 d . . .
N31 N 0.0519(3) 0.17251(14) 0.73384(15) 0.0166(4) Uani 1 1 d . . .
O31 O -0.1144(3) 0.27220(13) 0.68919(13) 0.0192(4) Uani 1 1 d . . .
O32 O -0.1851(3) 0.29554(15) 0.80497(15) 0.0252(5) Uani 1 1 d . . .
O33 O 0.1846(2) 0.11864(13) 0.62216(14) 0.0206(4) Uani 1 1 d . . .
O34 O 0.3043(3) 0.04561(16) 0.69473(18) 0.0315(6) Uani 1 1 d . . .
C32 C -0.0147(3) 0.20615(16) 0.78882(17) 0.0169(5) Uani 1 1 d . . .
C33 C 0.0119(4) 0.19202(18) 0.86410(18) 0.0208(5) Uani 1 1 d . . .
H33 H -0.0367 0.2153 0.9011 0.025 Uiso 1 1 calc R . .
C34 C 0.1124(4) 0.1424(2) 0.8831(2) 0.0240(6) Uani 1 1 d . . .
H34 H 0.1331 0.1324 0.9332 0.029 Uiso 1 1 calc R . .
C35 C 0.1822(4) 0.10762(19) 0.8262(2) 0.0229(6) Uani 1 1 d . . .
H35 H 0.2495 0.0740 0.8374 0.027 Uiso 1 1 calc R . .
C36 C 0.1480(3) 0.12467(16) 0.75262(19) 0.0187(5) Uani 1 1 d . . .
C37 C 0.2198(4) 0.09434(18) 0.6852(2) 0.0224(6) Uani 1 1 d . . .
C38 C -0.1134(3) 0.26209(17) 0.76003(18) 0.0178(5) Uani 1 1 d . . .

loop_
_atom_site_aniso_label
_atom_site_aniso_U_11
_atom_site_aniso_U_22
_atom_site_aniso_U_33
_atom_site_aniso_U_23
_atom_site_aniso_U_13
_atom_site_aniso_U_12
Lu1 0.01379(6) 0.02127(6) 0.01460(6) -0.00296(4) 0.00325(4) -0.00085(4)
Na1 0.0212(6) 0.0229(6) 0.0230(7) -0.0003(5) 0.0062(5) 0.0032(5)
Na2 0.0168(6) 0.0231(7) 0.0343(8) 0.0063(6) 0.0080(5) -0.0010(5)
Na3 0.0746(18) 0.0576(15) 0.0703(18) 0.0324(14) 0.0345(15) 0.0271(14)
O41 0.060(3) 0.092(3) 0.0234(16) 0.0027(18) 0.0045(16) -0.029(2)
O42 0.0231(12) 0.0234(12) 0.0461(17) -0.0011(11) 0.0013(11) 0.0035(9)
O43 0.0184(10) 0.0210(10) 0.0255(11) -0.0022(8) 0.0082(8) -0.0011(8)
O44 0.0171(10) 0.0360(14) 0.0210(11) 0.0017(9) 0.0029(8) -0.0074(9)
O45 0.0225(11) 0.0285(13) 0.0305(13) 0.0066(10) 0.0000(10) 0.0005(9)
O46 0.046(2) 0.0352(18) 0.059(2) -0.0061(16) -0.0008(18) 0.0059(15)
O47 0.0290(15) 0.057(2) 0.048(2) -0.0136(18) -0.0060(14) 0.0027(15)
O48 0.0426(19) 0.050(2) 0.0421(19) 0.0009(16) 0.0057(15) -0.0256(16)
O49 0.056(3) 0.066(3) 0.139(6) -0.020(4) 0.012(3) -0.006(3)
O50 0.305(15) 0.105(7) 0.061(4) 0.024(4) -0.021(7) -0.009(7)
O51 0.081(4) 0.141(5) 0.044(2) 0.038(3) -0.019(2) -0.076(4)
O53 0.117(6) 0.083(4) 0.097(5) -0.013(4) 0.042(4) -0.050(4)
N11 0.0343(14) 0.0167(11) 0.0132(10) 0.0037(8) 0.0133(10) 0.0073(10)
O11 0.0227(11) 0.0267(12) 0.0240(12) 0.0009(9) -0.0008(9) -0.0057(9)
O12 0.0328(15) 0.0495(19) 0.0336(16) -0.0126(14) -0.0039(12) -0.0109(14)
O13 0.0229(11) 0.0358(14) 0.0161(10) -0.0014(9) 0.0007(8) 0.0017(10)
O14 0.071(3) 0.053(2) 0.058(3) -0.001(2) -0.030(2) 0.024(2)
C12 0.0306(17) 0.0274(16) 0.0257(16) 0.0036(13) 0.0091(13) 0.0007(13)
C13 0.041(2) 0.0259(18) 0.048(3) 0.0064(17) 0.014(2) 0.0014(16)
C14 0.037(2) 0.0243(18) 0.064(3) -0.0028(19) 0.016(2) -0.0065(16)
C15 0.0321(19) 0.0279(17) 0.044(2) -0.0092(16) 0.0156(17) -0.0101(15)
C16 0.0293(16) 0.0249(15) 0.0251(15) -0.0046(12) 0.0126(13) -0.0070(12)
C17 0.0264(15) 0.0329(17) 0.0212(15) -0.0056(12) 0.0068(12) -0.0077(13)
C18 0.037(2) 0.039(2) 0.0247(17) 0.0021(15) 0.0010(15) 0.0086(17)
N21 0.0132(9) 0.0257(12) 0.0172(11) -0.0045(9) 0.0035(8) -0.0014(8)
O21 0.0176(10) 0.0295(12) 0.0193(10) -0.0019(9) 0.0066(8) -0.0034(9)
O22 0.0147(9) 0.0335(13) 0.0208(11) 0.0013(9) 0.0064(8) -0.0004(8)
O23 0.0165(9) 0.0294(12) 0.0201(10) -0.0072(9) 0.0055(8) -0.0055(8)
O24 0.0152(9) 0.0242(11) 0.0220(11) -0.0038(8) 0.0049(8) -0.0036(8)
C22 0.0133(10) 0.0244(13) 0.0164(12) -0.0032(10) 0.0033(9) -0.0010(9)
C23 0.0204(13) 0.0285(15) 0.0186(13) -0.0050(11) 0.0045(10) -0.0058(11)
C24 0.0247(15) 0.0327(17) 0.0183(14) -0.0072(12) 0.0049(11) -0.0053(13)
C25 0.0180(12) 0.0322(16) 0.0161(12) -0.0038(11) 0.0048(10) -0.0001(11)
C26 0.0133(10) 0.0260(14) 0.0169(12) -0.0019(10) 0.0023(9) -0.0003(10)
C27 0.0133(11) 0.0246(13) 0.0180(12) 0.0014(10) 0.0027(9) -0.0008(9)
C28 0.0144(11) 0.0220(13) 0.0184(12) -0.0024(10) 0.0029(9) 0.0005(9)
N31 0.0147(9) 0.0179(10) 0.0172(10) -0.0027(8) 0.0041(8) 0.0006(8)
O31 0.0192(10) 0.0239(11) 0.0148(9) -0.0075(8) 0.0043(7) 0.0013(8)
O32 0.0268(12) 0.0294(12) 0.0197(11) -0.0036(9) 0.0058(9) 0.0102(10)
O33 0.0176(9) 0.0227(10) 0.0219(11) -0.0059(8) 0.0064(8) 0.0015(8)
O34 0.0307(14) 0.0303(14) 0.0339(15) 0.0043(11) 0.0101(11) 0.0100(11)
C32 0.0147(11) 0.0192(12) 0.0169(12) -0.0027(9) 0.0024(9) 0.0006(9)
C33 0.0225(13) 0.0236(14) 0.0163(12) -0.0026(10) 0.0023(10) 0.0033(11)
C34 0.0239(14) 0.0283(16) 0.0198(14) 0.0008(11) 0.0017(11) 0.0050(12)
C35 0.0215(13) 0.0232(14) 0.0241(15) 0.0038(11) 0.0035(11) 0.0055(11)
C36 0.0180(12) 0.0166(11) 0.0216(13) -0.0005(10) 0.0067(10) 0.0009(9)
C37 0.0220(13) 0.0205(13) 0.0251(15) 0.0022(11) 0.0114(11) 0.0054(11)
C38 0.0147(11) 0.0187(11) 0.0199(13) -0.0036(10) 0.0032(9) 0.0014(9)

loop_
_geom_bond_atom_site_label_1
_geom_bond_atom_site_label_2
_geom_bond_distance
_geom_bond_site_symmetry_2
_geom_bond_publ_flag
Lu1 O13 2.343(3) . ?
Lu1 O21 2.347(2) . ?
Lu1 O23 2.356(2) . ?
Lu1 O33 2.357(2) . ?
Lu1 O31 2.370(2) . ?
Lu1 O11 2.371(3) . ?
Lu1 N11 2.413(3) . ?
Lu1 N31 2.433(3) . ?
Lu1 N21 2.439(3) . ?
Na1 O41 2.307(4) . ?
Na1 O24 2.428(3) 1_655 ?
Na1 O43 2.435(3) . ?
Na1 O45 2.438(3) 3_656 ?
Na1 O34 2.451(3) . ?
Na1 O42 2.489(3) . ?
Na1 Na2 3.305(2) . ?
Na1 Na2 4.011(2) 3_656 ?
Na2 O43 2.336(3) . ?
Na2 O44 2.339(3) . ?
Na2 O45 2.410(4) . ?
Na2 O42 2.431(4) . ?
Na2 O22 2.433(3) . ?
Na2 O24 2.531(3) 1_655 ?
Na2 C27 3.098(3) . ?
Na2 Na3 3.427(3) . ?
Na2 Na1 4.011(2) 3_656 ?
Na3 O53 2.097(8) . ?
Na3 O51 2.339(6) . ?
Na3 O48 2.367(5) . ?
Na3 O44 2.417(4) . ?
Na3 O22 2.428(4) . ?
Na3 H53A 2.5725 . ?
Na3 H53B 2.5725 . ?
O41 H41A 0.7490 . ?
O41 H41B 0.7614 . ?
O42 H42A 0.9700 . ?
O42 H42B 0.9700 . ?
O43 H43A 0.9700 . ?
O43 H43B 0.9700 . ?
O44 H44A 0.9700 . ?
O44 H44B 0.9700 . ?
O45 Na1 2.438(3) 3_656 ?
O45 H45A 0.9700 . ?
O45 H45B 0.9700 . ?
O48 H48A 0.9641 . ?
O48 H48B 0.9595 . ?
O50 H50A 1.2424 . ?
O50 H50B 1.1651 . ?
O51 H51A 0.9727 . ?
O51 H51B 0.9770 . ?
O53 H53A 0.9668 . ?
O53 H53B 0.9773 . ?
N11 C12 1.303(5) . ?
N11 C16 1.386(5) . ?
O11 C17 1.272(5) . ?
O12 C17 1.255(5) . ?
O13 C18 1.288(6) . ?
O14 C18 1.237(6) . ?
C12 C13 1.397(6) . ?
C12 C18 1.507(7) . ?
C13 C14 1.391(8) . ?
C13 H13 0.9300 . ?
C14 C15 1.379(8) . ?
C14 H14 0.9300 . ?
C15 C16 1.391(5) . ?
C15 H15 0.9300 . ?
C16 C17 1.493(6) . ?
N21 C26 1.337(4) . ?
N21 C22 1.340(4) . ?
O21 C27 1.285(4) . ?
O22 C27 1.242(4) . ?
O23 C28 1.263(4) . ?
O24 C28 1.253(4) . ?
O24 Na1 2.428(3) 1_455 ?
O24 Na2 2.531(3) 1_455 ?
C22 C23 1.389(5) . ?
C22 C28 1.513(4) . ?
C23 C24 1.396(5) . ?
C23 H23 0.9300 . ?
C24 C25 1.390(5) . ?
C24 H24 0.9300 . ?
C25 C26 1.389(5) . ?
C25 H25 0.9300 . ?
C26 C27 1.512(5) . ?
N31 C36 1.336(4) . ?
N31 C32 1.346(4) . ?
O31 C38 1.279(4) . ?
O32 C38 1.245(4) . ?
O33 C37 1.255(4) . ?
O34 C37 1.242(4) . ?
C32 C33 1.388(5) . ?
C32 C38 1.509(4) . ?
C33 C34 1.390(5) . ?
C33 H33 0.9300 . ?
C34 C35 1.397(5) . ?
C34 H34 0.9300 . ?
C35 C36 1.385(5) . ?
C35 H35 0.9300 . ?
C36 C37 1.516(4) . ?
